data_7134202
loop_
_publ_author_name
'Sujilkumar, Suvarna'
'Hari, Avinash'
'Hariharan, Mahesh'

_publ_section_title
;
 Through-Space Conjugation Driven Luminescence Enhancement in Crystalline
 Butterfly Architectures
;
_journal_name_full 'Chemical Communications'
_journal_paper_doi 10.1039/D4CC05351F
_journal_year 2025
_chemical_formula_sum 'C64 H40'
_chemical_formula_weight 808.96
_space_group_crystal_system monoclinic
_space_group_IT_number 15
_space_group_name_Hall '-C 2yc'
_space_group_name_H-M_alt 'C 1 2/c 1'
_atom_sites_solution_hydrogens geom
_audit_creation_method SHELXL-2019/3
_audit_update_record
;
2025-01-25 deposited with the CCDC.	2025-01-28 downloaded from the CCDC.
;
_cell_angle_alpha 90
_cell_angle_beta 94.036(2)
_cell_angle_gamma 90
_cell_formula_units_Z 4
_cell_length_a 22.7452(9)
_cell_length_b 7.7582(3)
_cell_length_c 24.2788(10)
_cell_measurement_reflns_used 8071
_cell_measurement_temperature 100(2)
_cell_measurement_theta_max 27.9
_cell_measurement_theta_min 2.37
_cell_volume 4273.7(3)
_computing_cell_refinement 'SAINT V8.5.0.27 (Bruker AXS LLC, 2023)'
_computing_data_collection 'Bruker APEX5 v2023.9-0'(Bruker AXS Inc., 2023)'
_computing_data_reduction 'SAINT V8.5.0.27 (Bruker AXS LLC, 2023)'
_computing_molecular_graphics 'shelXle (C.B. Huebschle, rev 1503)'
_computing_publication_material 'SHELXL-2019/2 (Sheldrick, 2019)'
_computing_structure_refinement 'SHELXL-2019/2 (Sheldrick, 2019)'
_computing_structure_solution 'XT, VERSION 2018/2 (Sheldrick, 2019)'
_diffrn_ambient_temperature 100(2)
_diffrn_measured_fraction_theta_full 0.999
_diffrn_measured_fraction_theta_max 0.999
_diffrn_measurement_device_type 'Bruker D8 Quest (Photon III C14 Detector)'
_diffrn_measurement_method '\w and \f scans'
_diffrn_radiation_type MoK\a
_diffrn_radiation_wavelength 0.71073
_diffrn_reflns_av_R_equivalents 0.0514
_diffrn_reflns_av_unetI/netI 0.0275
_diffrn_reflns_Laue_measured_fraction_full 0.999
_diffrn_reflns_Laue_measured_fraction_max 0.999
_diffrn_reflns_limit_h_max 26
_diffrn_reflns_limit_h_min -26
_diffrn_reflns_limit_k_max 9
_diffrn_reflns_limit_k_min -9
_diffrn_reflns_limit_l_max 28
_diffrn_reflns_limit_l_min -28
_diffrn_reflns_number 39377
_diffrn_reflns_point_group_measured_fraction_full 0.999
_diffrn_reflns_point_group_measured_fraction_max 0.999
_diffrn_reflns_theta_full 24.999
_diffrn_reflns_theta_max 24.999
_diffrn_reflns_theta_min 2.372
_diffrn_source 'Micro focus tube'
_exptl_absorpt_coefficient_mu 0.071
_exptl_absorpt_correction_T_max 0.99
_exptl_absorpt_correction_T_min 0.92
_exptl_absorpt_correction_type multi-scan
_exptl_absorpt_process_details 'SADABS (Bruker, 2016)'
_exptl_crystal_colour colouless
_exptl_crystal_density_diffrn 1.257
_exptl_crystal_description block
_exptl_crystal_F_000 1696
_exptl_crystal_size_max 0.110
_exptl_crystal_size_mid 0.085
_exptl_crystal_size_min 0.045
_refine_diff_density_max 0.429
_refine_diff_density_min -0.192
_refine_diff_density_rms 0.045
_refine_ls_extinction_method none
_refine_ls_goodness_of_fit_ref 1.057
_refine_ls_hydrogen_treatment constr
_refine_ls_matrix_type full
_refine_ls_number_parameters 380
_refine_ls_number_reflns 3760
_refine_ls_number_restraints 860
_refine_ls_restrained_S_all 0.954
_refine_ls_R_factor_all 0.0613
_refine_ls_R_factor_gt 0.0497
_refine_ls_shift/su_max 0.006
_refine_ls_shift/su_mean 0.000
_refine_ls_structure_factor_coef Fsqd
_refine_ls_weighting_details 'w=1/[\s^2^(Fo^2^)+(0.0716P)^2^+5.5868P] where P=(Fo^2^+2Fc^2^)/3'
_refine_ls_weighting_scheme calc
_refine_ls_wR_factor_gt 0.1369
_refine_ls_wR_factor_ref 0.1482
_reflns_Friedel_coverage 0.000
_reflns_number_gt 3080
_reflns_number_total 3760
_reflns_threshold_expression 'I > 2\s(I)'
_cod_data_source_file d4cc05351f2.cif
_cod_data_source_block 2NPNEW
_cod_original_sg_symbol_H-M 'C 2/c'
_cod_database_code 7134202
_shelx_shelxl_version_number 2019/3
_shelx_space_group_comment
;
The symmetry employed for this shelxl refinement is uniquely defined
by the following loop, which should always be used as a source of
symmetry information in preference to the above space-group names.
They are only intended as comments.
;
_shelx_estimated_absorpt_t_min 0.992
_shelx_estimated_absorpt_t_max 0.997

loop_
_space_group_symop_operation_xyz
'x, y, z'
'-x, y, -z+1/2'
'x+1/2, y+1/2, z'
'-x+1/2, y+1/2, -z+1/2'
'-x, -y, -z'
'x, -y, z-1/2'
'-x+1/2, -y+1/2, -z'
'x+1/2, -y+1/2, z-1/2'

loop_
_atom_site_label
_atom_site_type_symbol
_atom_site_fract_x
_atom_site_fract_y
_atom_site_fract_z
_atom_site_U_iso_or_equiv
_atom_site_adp_type
_atom_site_occupancy
_atom_site_site_symmetry_order
_atom_site_calc_flag
_atom_site_refinement_flags_posn
_atom_site_refinement_flags_adp
_atom_site_refinement_flags_occupancy
_atom_site_disorder_assembly
_atom_site_disorder_group
C1 C 0.59363(8) 0.2744(3) 0.71087(8) 0.0289(4) Uani 1 1 d D . . . .
C2 C 0.55360(8) 0.1589(3) 0.72668(8) 0.0278(4) Uani 1 1 d . . . . .
C3 C 0.55366(8) 0.0904(2) 0.78382(8) 0.0280(4) Uani 1 1 d . . . . .
C4 C 0.60234(8) 0.0253(2) 0.81341(8) 0.0293(4) Uani 1 1 d . . . . .
H4 H 0.638717 0.019220 0.796532 0.035 Uiso 1 1 calc R U . . .
C5 C 0.59968(9) -0.0326(2) 0.86819(8) 0.0312(5) Uani 1 1 d . . . . .
C6 C 0.65016(9) -0.0916(3) 0.90030(9) 0.0358(5) Uani 1 1 d . . . . .
H6 H 0.687278 -0.093559 0.884646 0.043 Uiso 1 1 calc R U . . .
C7 C 0.64613(10) -0.1459(3) 0.95374(9) 0.0417(5) Uani 1 1 d . . . . .
H7 H 0.680421 -0.184125 0.974841 0.050 Uiso 1 1 calc R U . . .
C8 C 0.59170(10) -0.1450(3) 0.97721(9) 0.0425(6) Uani 1 1 d . . . . .
H8 H 0.589109 -0.184589 1.013994 0.051 Uiso 1 1 calc R U . . .
C9 C 0.54226(10) -0.0877(3) 0.94759(8) 0.0379(5) Uani 1 1 d . . . . .
H9 H 0.505646 -0.087949 0.964154 0.045 Uiso 1 1 calc R U . . .
C10 C 0.54454(9) -0.0280(3) 0.89274(8) 0.0311(5) Uani 1 1 d . . . . .
C11 C 0.49444(8) 0.0343(3) 0.86131(8) 0.0304(4) Uani 1 1 d . . . . .
H11 H 0.457415 0.034591 0.877140 0.036 Uiso 1 1 calc R U . . .
C12 C 0.50216(8) 0.0944(2) 0.69151(8) 0.0272(4) Uani 1 1 d . . . . .
C13 C 0.59001(8) 0.3660(3) 0.65666(8) 0.0289(4) Uani 1 1 d . . . . .
C14 C 0.53527(9) 0.4352(3) 0.63484(9) 0.0348(5) Uani 1 1 d . . . . .
H14 H 0.500978 0.418249 0.654370 0.042 Uiso 1 1 calc R U . . .
C15 C 0.53102(9) 0.5251(3) 0.58658(9) 0.0375(5) Uani 1 1 d . . . . .
H15 H 0.493750 0.568852 0.573063 0.045 Uiso 1 1 calc R U . . .
C16 C 0.58107(9) 0.5551(3) 0.55587(8) 0.0321(5) Uani 1 1 d . . . . .
C17 C 0.57840(10) 0.6427(3) 0.50523(9) 0.0421(5) Uani 1 1 d . . . . .
H17 H 0.541539 0.684824 0.490039 0.050 Uiso 1 1 calc R U . . .
C18 C 0.62814(11) 0.6688(3) 0.47706(9) 0.0451(6) Uani 1 1 d . . . . .
H18 H 0.625441 0.728476 0.442803 0.054 Uiso 1 1 calc R U . . .
C19 C 0.68246(10) 0.6074(3) 0.49900(9) 0.0426(5) Uani 1 1 d . . . . .
H19 H 0.716606 0.626648 0.479450 0.051 Uiso 1 1 calc R U . . .
C20 C 0.68769(10) 0.5195(3) 0.54839(9) 0.0374(5) Uani 1 1 d . . . . .
H20 H 0.725162 0.479854 0.562869 0.045 Uiso 1 1 calc R U . . .
C21 C 0.63626(9) 0.4882(3) 0.57784(8) 0.0327(5) Uani 1 1 d . . . . .
C22 C 0.63902(9) 0.3970(3) 0.62833(8) 0.0314(5) Uani 1 1 d . . . . .
H22 H 0.676132 0.355766 0.643193 0.038 Uiso 1 1 calc R U . . .
C23 C 0.64123(10) 0.3357(4) 0.75224(11) 0.0280(6) Uani 0.916(2) 1 d D U P A 1
C24 C 0.69859(10) 0.2826(3) 0.75150(9) 0.0283(5) Uani 0.916(2) 1 d D U P A 1
H24 H 0.709494 0.208407 0.722799 0.034 Uiso 0.916(2) 1 calc R U P A 1
C25 C 0.74197(10) 0.3360(3) 0.79266(9) 0.0297(5) Uani 0.916(2) 1 d D U P A 1
C26 C 0.80146(10) 0.2812(3) 0.79312(9) 0.0336(5) Uani 0.916(2) 1 d D U P A 1
H26 H 0.813100 0.207002 0.764730 0.040 Uiso 0.916(2) 1 calc R U P A 1
C27 C 0.84192(11) 0.3326(3) 0.83314(10) 0.0370(6) Uani 0.916(2) 1 d D U P A 1
H27 H 0.881795 0.297421 0.831838 0.044 Uiso 0.916(2) 1 calc R U P A 1
C28 C 0.82546(12) 0.4387(5) 0.87710(13) 0.0420(7) Uani 0.916(2) 1 d D U P A 1
H28 H 0.853769 0.470258 0.905979 0.050 Uiso 0.916(2) 1 calc R U P A 1
C29 C 0.76849(11) 0.4953(3) 0.87760(10) 0.0391(6) Uani 0.916(2) 1 d D U P A 1
H29 H 0.757975 0.569550 0.906439 0.047 Uiso 0.916(2) 1 calc R U P A 1
C30 C 0.72500(11) 0.4459(4) 0.83623(11) 0.0316(6) Uani 0.916(2) 1 d D U P A 1
C31 C 0.66565(10) 0.5007(3) 0.83526(9) 0.0352(5) Uani 0.916(2) 1 d D U P A 1
H31 H 0.653731 0.574667 0.863611 0.042 Uiso 0.916(2) 1 calc R U P A 1
C32 C 0.62519(10) 0.4496(3) 0.79442(9) 0.0325(5) Uani 0.916(2) 1 d D U P A 1
H32 H 0.585825 0.490632 0.794196 0.039 Uiso 0.916(2) 1 calc R U P A 1
C23' C 0.6536(9) 0.302(5) 0.7448(13) 0.031(3) Uani 0.084(2) 1 d D U P A 2
C24' C 0.6572(9) 0.405(3) 0.7910(8) 0.033(3) Uani 0.084(2) 1 d D U P A 2
H24' H 0.622856 0.464907 0.800366 0.039 Uiso 0.084(2) 1 calc R U P A 2
C25' C 0.7104(9) 0.426(5) 0.8254(13) 0.033(3) Uani 0.084(2) 1 d D U P A 2
C26' C 0.7137(8) 0.537(3) 0.8706(8) 0.033(3) Uani 0.084(2) 1 d D U P A 2
H26' H 0.679551 0.599789 0.878839 0.039 Uiso 0.084(2) 1 calc R U P A 2
C27' C 0.7638(9) 0.559(3) 0.9029(10) 0.038(3) Uani 0.084(2) 1 d D U P A 2
H27' H 0.764162 0.629238 0.935047 0.045 Uiso 0.084(2) 1 calc R U P A 2
C28' C 0.8159(12) 0.477(6) 0.8882(15) 0.038(4) Uani 0.084(2) 1 d D U P A 2
H28' H 0.851791 0.497625 0.909561 0.045 Uiso 0.084(2) 1 calc R U P A 2
C29' C 0.8161(9) 0.366(3) 0.8434(10) 0.031(3) Uani 0.084(2) 1 d D U P A 2
H29' H 0.851305 0.308974 0.835001 0.037 Uiso 0.084(2) 1 calc R U P A 2
C30' C 0.7626(9) 0.338(4) 0.8100(10) 0.035(3) Uani 0.084(2) 1 d D U P A 2
C31' C 0.7572(8) 0.232(3) 0.7636(8) 0.030(3) Uani 0.084(2) 1 d D U P A 2
H31' H 0.791012 0.170641 0.753542 0.036 Uiso 0.084(2) 1 calc R U P A 2
C32' C 0.7064(8) 0.211(3) 0.7325(9) 0.029(3) Uani 0.084(2) 1 d D U P A 2
H32' H 0.705346 0.135084 0.701739 0.035 Uiso 0.084(2) 1 calc R U P A 2

loop_
_atom_site_aniso_label
_atom_site_aniso_U_11
_atom_site_aniso_U_22
_atom_site_aniso_U_33
_atom_site_aniso_U_23
_atom_site_aniso_U_13
_atom_site_aniso_U_12
C1 0.0235(9) 0.0339(11) 0.0293(10) -0.0018(8) 0.0018(8) 0.0023(8)
C2 0.0250(9) 0.0304(10) 0.0280(10) -0.0007(8) 0.0026(8) 0.0036(8)
C3 0.0275(10) 0.0279(10) 0.0280(10) -0.0016(8) -0.0014(8) -0.0012(8)
C4 0.0263(10) 0.0299(10) 0.0317(11) -0.0015(8) 0.0023(8) -0.0007(8)
C5 0.0343(11) 0.0271(10) 0.0313(10) -0.0020(8) -0.0047(8) -0.0015(8)
C6 0.0346(11) 0.0349(11) 0.0369(11) -0.0004(9) -0.0043(9) 0.0015(9)
C7 0.0471(13) 0.0386(12) 0.0373(12) 0.0040(10) -0.0114(10) 0.0026(10)
C8 0.0547(14) 0.0382(12) 0.0324(11) 0.0066(9) -0.0112(10) -0.0093(10)
C9 0.0424(12) 0.0390(12) 0.0321(11) 0.0006(9) 0.0014(9) -0.0087(9)
C10 0.0371(11) 0.0277(10) 0.0279(10) -0.0009(8) -0.0020(8) -0.0077(8)
C11 0.0284(10) 0.0327(10) 0.0302(10) -0.0016(8) 0.0030(8) -0.0048(8)
C12 0.0266(10) 0.0274(10) 0.0274(10) 0.0024(8) 0.0006(8) 0.0034(8)
C13 0.0276(10) 0.0303(10) 0.0289(10) -0.0009(8) 0.0017(8) -0.0020(8)
C14 0.0291(11) 0.0363(11) 0.0395(12) 0.0045(9) 0.0053(9) 0.0023(9)
C15 0.0324(11) 0.0386(12) 0.0412(12) 0.0054(9) 0.0004(9) 0.0057(9)
C16 0.0329(11) 0.0354(11) 0.0276(10) -0.0017(8) 0.0008(8) -0.0008(8)
C17 0.0462(13) 0.0378(12) 0.0421(13) 0.0044(10) 0.0018(10) 0.0036(10)
C18 0.0623(15) 0.0390(13) 0.0342(12) 0.0071(10) 0.0039(11) 0.0001(11)
C19 0.0487(13) 0.0429(13) 0.0378(12) -0.0013(10) 0.0145(10) -0.0097(10)
C20 0.0375(12) 0.0428(12) 0.0320(11) -0.0020(9) 0.0036(9) -0.0050(9)
C21 0.0347(11) 0.0346(11) 0.0290(10) -0.0038(8) 0.0037(8) -0.0049(8)
C22 0.0272(10) 0.0350(11) 0.0314(10) -0.0022(8) -0.0023(8) -0.0009(8)
C23 0.0277(12) 0.0297(15) 0.0268(13) 0.0022(10) 0.0040(10) -0.0029(10)
C24 0.0297(12) 0.0299(12) 0.0256(11) -0.0027(9) 0.0033(9) 0.0010(9)
C25 0.0281(12) 0.0320(11) 0.0292(12) 0.0020(10) 0.0024(9) -0.0028(10)
C26 0.0312(12) 0.0370(12) 0.0328(12) -0.0009(9) 0.0035(9) 0.0028(9)
C27 0.0252(12) 0.0411(13) 0.0442(14) 0.0007(11) -0.0018(10) -0.0030(10)
C28 0.0350(14) 0.051(2) 0.0389(18) -0.0010(13) -0.0063(12) -0.0099(12)
C29 0.0424(14) 0.0453(14) 0.0298(12) -0.0070(11) 0.0048(10) -0.0085(11)
C30 0.0323(13) 0.0332(13) 0.0296(14) 0.0006(10) 0.0045(10) -0.0051(11)
C31 0.0348(12) 0.0370(12) 0.0350(12) -0.0073(10) 0.0111(10) -0.0046(10)
C32 0.0285(12) 0.0343(12) 0.0355(12) -0.0021(9) 0.0065(9) -0.0016(10)
C23' 0.032(6) 0.032(6) 0.029(6) -0.008(6) 0.002(6) -0.004(6)
C24' 0.031(5) 0.037(5) 0.031(5) -0.002(5) 0.007(5) -0.005(5)
C25' 0.031(5) 0.036(5) 0.030(5) -0.004(5) 0.000(5) -0.005(5)
C26' 0.027(5) 0.038(5) 0.032(5) -0.001(5) -0.001(5) -0.008(5)
C27' 0.033(6) 0.043(6) 0.037(6) -0.006(6) 0.001(6) -0.004(6)
C28' 0.032(6) 0.043(6) 0.038(6) -0.002(6) -0.002(6) 0.001(6)
C29' 0.027(6) 0.035(6) 0.031(6) 0.000(5) -0.001(5) -0.002(5)
C30' 0.032(5) 0.038(5) 0.034(5) -0.002(5) 0.000(5) -0.005(5)
C31' 0.023(5) 0.035(5) 0.032(5) -0.007(5) 0.003(5) -0.003(5)
C32' 0.024(6) 0.034(6) 0.028(6) -0.001(6) -0.003(5) 0.000(6)

loop_
_atom_type_symbol
_atom_type_description
_atom_type_scat_dispersion_real
_atom_type_scat_dispersion_imag
_atom_type_scat_source
C C 0.0033 0.0016 'International Tables Vol C Tables 4.2.6.8 and 6.1.1.4'
H H 0.0000 0.0000 'International Tables Vol C Tables 4.2.6.8 and 6.1.1.4'

loop_
_geom_angle_atom_site_label_1
_geom_angle_atom_site_label_2
_geom_angle_atom_site_label_3
_geom_angle
_geom_angle_site_symmetry_1
_geom_angle_site_symmetry_3
_geom_angle_publ_flag
C2 C1 C13 124.69(17) . . ?
C2 C1 C23 119.2(2) . . ?
C13 C1 C23 115.56(19) . . ?
C2 C1 C23' 121.5(18) . . ?
C13 C1 C23' 113.2(18) . . ?
C1 C2 C12 125.37(17) . . ?
C1 C2 C3 123.09(17) . . ?
C12 C2 C3 111.40(16) . . ?
C4 C3 C12 119.48(18) . 2_656 ?
C4 C3 C2 124.60(17) . . ?
C12 C3 C2 115.92(16) 2_656 . ?
C3 C4 C5 121.63(18) . . ?
C3 C4 H4 119.2 . . ?
C5 C4 H4 119.2 . . ?
C4 C5 C6 122.35(19) . . ?
C4 C5 C10 118.93(18) . . ?
C6 C5 C10 118.70(19) . . ?
C7 C6 C5 120.9(2) . . ?
C7 C6 H6 119.6 . . ?
C5 C6 H6 119.6 . . ?
C6 C7 C8 120.2(2) . . ?
C6 C7 H7 119.9 . . ?
C8 C7 H7 119.9 . . ?
C9 C8 C7 120.4(2) . . ?
C9 C8 H8 119.8 . . ?
C7 C8 H8 119.8 . . ?
C8 C9 C10 121.3(2) . . ?
C8 C9 H9 119.4 . . ?
C10 C9 H9 119.4 . . ?
C11 C10 C9 122.65(19) . . ?
C11 C10 C5 118.87(18) . . ?
C9 C10 C5 118.48(19) . . ?
C12 C11 C10 121.69(18) 2_656 . ?
C12 C11 H11 119.2 2_656 . ?
C10 C11 H11 119.2 . . ?
C11 C12 C3 119.34(17) 2_656 2_656 ?
C11 C12 C2 123.91(17) 2_656 . ?
C3 C12 C2 116.70(16) 2_656 . ?
C22 C13 C14 117.88(18) . . ?
C22 C13 C1 121.96(17) . . ?
C14 C13 C1 120.00(17) . . ?
C15 C14 C13 121.38(19) . . ?
C15 C14 H14 119.3 . . ?
C13 C14 H14 119.3 . . ?
C14 C15 C16 121.60(19) . . ?
C14 C15 H15 119.2 . . ?
C16 C15 H15 119.2 . . ?
C17 C16 C15 123.49(19) . . ?
C17 C16 C21 119.13(19) . . ?
C15 C16 C21 117.37(18) . . ?
C18 C17 C16 121.4(2) . . ?
C18 C17 H17 119.3 . . ?
C16 C17 H17 119.3 . . ?
C17 C18 C19 119.8(2) . . ?
C17 C18 H18 120.1 . . ?
C19 C18 H18 120.1 . . ?
C20 C19 C18 121.4(2) . . ?
C20 C19 H19 119.3 . . ?
C18 C19 H19 119.3 . . ?
C19 C20 C21 119.6(2) . . ?
C19 C20 H20 120.2 . . ?
C21 C20 H20 120.2 . . ?
C22 C21 C16 119.39(18) . . ?
C22 C21 C20 121.97(19) . . ?
C16 C21 C20 118.62(19) . . ?
C13 C22 C21 122.34(18) . . ?
C13 C22 H22 118.8 . . ?
C21 C22 H22 118.8 . . ?
C24 C23 C32 119.4(2) . . ?
C24 C23 C1 122.6(2) . . ?
C32 C23 C1 118.03(19) . . ?
C23 C24 C25 121.3(2) . . ?
C23 C24 H24 119.3 . . ?
C25 C24 H24 119.3 . . ?
C24 C25 C26 122.4(2) . . ?
C24 C25 C30 119.0(2) . . ?
C26 C25 C30 118.6(2) . . ?
C27 C26 C25 121.3(2) . . ?
C27 C26 H26 119.4 . . ?
C25 C26 H26 119.4 . . ?
C26 C27 C28 120.7(2) . . ?
C26 C27 H27 119.7 . . ?
C28 C27 H27 119.7 . . ?
C29 C28 C27 119.5(2) . . ?
C29 C28 H28 120.2 . . ?
C27 C28 H28 120.2 . . ?
C28 C29 C30 121.5(2) . . ?
C28 C29 H29 119.3 . . ?
C30 C29 H29 119.3 . . ?
C29 C30 C31 123.4(2) . . ?
C29 C30 C25 118.4(2) . . ?
C31 C30 C25 118.2(2) . . ?
C32 C31 C30 121.3(2) . . ?
C32 C31 H31 119.4 . . ?
C30 C31 H31 119.4 . . ?
C31 C32 C23 120.7(2) . . ?
C31 C32 H32 119.6 . . ?
C23 C32 H32 119.6 . . ?
C24' C23' C32' 116.8(15) . . ?
C24' C23' C1 120.6(16) . . ?
C32' C23' C1 122.5(15) . . ?
C23' C24' C25' 122.8(17) . . ?
C23' C24' H24' 118.6 . . ?
C25' C24' H24' 118.6 . . ?
C26' C25' C24' 121.8(17) . . ?
C26' C25' C30' 119.7(15) . . ?
C24' C25' C30' 118.3(15) . . ?
C27' C26' C25' 122.3(18) . . ?
C27' C26' H26' 118.8 . . ?
C25' C26' H26' 118.9 . . ?
C26' C27' C28' 118.9(19) . . ?
C26' C27' H27' 120.6 . . ?
C28' C27' H27' 120.6 . . ?
C29' C28' C27' 122(2) . . ?
C29' C28' H28' 119.1 . . ?
C27' C28' H28' 119.1 . . ?
C28' C29' C30' 119.3(19) . . ?
C28' C29' H29' 120.4 . . ?
C30' C29' H29' 120.4 . . ?
C31' C30' C29' 124.7(17) . . ?
C31' C30' C25' 117.4(15) . . ?
C29' C30' C25' 117.8(15) . . ?
C32' C31' C30' 123.2(17) . . ?
C32' C31' H31' 118.4 . . ?
C30' C31' H31' 118.4 . . ?
C31' C32' C23' 121.4(17) . . ?
C31' C32' H32' 119.3 . . ?
C23' C32' H32' 119.3 . . ?

loop_
_geom_bond_atom_site_label_1
_geom_bond_atom_site_label_2
_geom_bond_distance
_geom_bond_site_symmetry_2
_geom_bond_publ_flag
C1 C2 1.352(3) . ?
C1 C13 1.493(3) . ?
C1 C23 1.501(3) . ?
C1 C23' 1.557(16) . ?
C2 C12 1.486(3) . ?
C2 C3 1.486(3) . ?
C3 C4 1.373(3) . ?
C3 C12 1.442(3) 2_656 ?
C4 C5 1.409(3) . ?
C4 H4 0.9500 . ?
C5 C6 1.418(3) . ?
C5 C10 1.426(3) . ?
C6 C7 1.373(3) . ?
C6 H6 0.9500 . ?
C7 C8 1.399(3) . ?
C7 H7 0.9500 . ?
C8 C9 1.366(3) . ?
C8 H8 0.9500 . ?
C9 C10 1.414(3) . ?
C9 H9 0.9500 . ?
C10 C11 1.412(3) . ?
C11 C12 1.372(3) 2_656 ?
C11 H11 0.9500 . ?
C13 C22 1.372(3) . ?
C13 C14 1.423(3) . ?
C14 C15 1.361(3) . ?
C14 H14 0.9500 . ?
C15 C16 1.423(3) . ?
C15 H15 0.9500 . ?
C16 C17 1.402(3) . ?
C16 C21 1.427(3) . ?
C17 C18 1.378(3) . ?
C17 H17 0.9500 . ?
C18 C19 1.394(3) . ?
C18 H18 0.9500 . ?
C19 C20 1.377(3) . ?
C19 H19 0.9500 . ?
C20 C21 1.434(3) . ?
C20 H20 0.9500 . ?
C21 C22 1.413(3) . ?
C22 H22 0.9500 . ?
C23 C24 1.370(3) . ?
C23 C32 1.420(3) . ?
C24 C25 1.416(3) . ?
C24 H24 0.9500 . ?
C25 C26 1.417(3) . ?
C25 C30 1.433(3) . ?
C26 C27 1.351(3) . ?
C26 H26 0.9500 . ?
C27 C28 1.419(4) . ?
C27 H27 0.9500 . ?
C28 C29 1.369(4) . ?
C28 H28 0.9500 . ?
C29 C30 1.412(3) . ?
C29 H29 0.9500 . ?
C30 C31 1.414(3) . ?
C31 C32 1.363(3) . ?
C31 H31 0.9500 . ?
C32 H32 0.9500 . ?
C23' C24' 1.376(17) . ?
C23' C32' 1.441(18) . ?
C24' C25' 1.431(17) . ?
C24' H24' 0.9500 . ?
C25' C26' 1.394(17) . ?
C25' C30' 1.441(17) . ?
C26' C27' 1.349(17) . ?
C26' H26' 0.9500 . ?
C27' C28' 1.415(18) . ?
C27' H27' 0.9500 . ?
C28' C29' 1.385(18) . ?
C28' H28' 0.9500 . ?
C29' C30' 1.429(17) . ?
C29' H29' 0.9500 . ?
C30' C31' 1.397(17) . ?
C31' C32' 1.344(17) . ?
C31' H31' 0.9500 . ?
C32' H32' 0.9500 . ?

loop_
_geom_torsion_atom_site_label_1
_geom_torsion_atom_site_label_2
_geom_torsion_atom_site_label_3
_geom_torsion_atom_site_label_4
_geom_torsion
_geom_torsion_site_symmetry_1
_geom_torsion_site_symmetry_2
_geom_torsion_site_symmetry_3
_geom_torsion_site_symmetry_4
_geom_torsion_publ_flag
C13 C1 C2 C12 4.8(3) . . . . ?
C23 C1 C2 C12 176.22(18) . . . . ?
C23' C1 C2 C12 -165.1(10) . . . . ?
C13 C1 C2 C3 -170.44(18) . . . . ?
C23 C1 C2 C3 0.9(3) . . . . ?
C23' C1 C2 C3 19.6(10) . . . . ?
C1 C2 C3 C4 -49.0(3) . . . . ?
C12 C2 C3 C4 135.11(19) . . . . ?
C1 C2 C3 C12 131.1(2) . . . 2_656 ?
C12 C2 C3 C12 -44.8(2) . . . 2_656 ?
C12 C3 C4 C5 -2.2(3) 2_656 . . . ?
C2 C3 C4 C5 177.93(18) . . . . ?
C3 C4 C5 C6 -176.56(19) . . . . ?
C3 C4 C5 C10 1.9(3) . . . . ?
C4 C5 C6 C7 179.4(2) . . . . ?
C10 C5 C6 C7 1.0(3) . . . . ?
C5 C6 C7 C8 0.5(3) . . . . ?
C6 C7 C8 C9 -1.1(3) . . . . ?
C7 C8 C9 C10 0.0(3) . . . . ?
C8 C9 C10 C11 -179.1(2) . . . . ?
C8 C9 C10 C5 1.5(3) . . . . ?
C4 C5 C10 C11 0.1(3) . . . . ?
C6 C5 C10 C11 178.56(18) . . . . ?
C4 C5 C10 C9 179.53(18) . . . . ?
C6 C5 C10 C9 -2.0(3) . . . . ?
C9 C10 C11 C12 178.83(19) . . . 2_656 ?
C5 C10 C11 C12 -1.7(3) . . . 2_656 ?
C1 C2 C12 C11 48.7(3) . . . 2_656 ?
C3 C2 C12 C11 -135.50(19) . . . 2_656 ?
C1 C2 C12 C3 -133.6(2) . . . 2_656 ?
C3 C2 C12 C3 42.1(2) . . . 2_656 ?
C2 C1 C13 C22 -141.3(2) . . . . ?
C23 C1 C13 C22 47.0(3) . . . . ?
C23' C1 C13 C22 29.4(10) . . . . ?
C2 C1 C13 C14 43.3(3) . . . . ?
C23 C1 C13 C14 -128.3(2) . . . . ?
C23' C1 C13 C14 -146.0(10) . . . . ?
C22 C13 C14 C15 1.9(3) . . . . ?
C1 C13 C14 C15 177.43(19) . . . . ?
C13 C14 C15 C16 -0.4(3) . . . . ?
C14 C15 C16 C17 178.1(2) . . . . ?
C14 C15 C16 C21 -0.4(3) . . . . ?
C15 C16 C17 C18 179.9(2) . . . . ?
C21 C16 C17 C18 -1.6(3) . . . . ?
C16 C17 C18 C19 0.0(3) . . . . ?
C17 C18 C19 C20 0.4(3) . . . . ?
C18 C19 C20 C21 0.7(3) . . . . ?
C17 C16 C21 C22 -178.81(19) . . . . ?
C15 C16 C21 C22 -0.2(3) . . . . ?
C17 C16 C21 C20 2.7(3) . . . . ?
C15 C16 C21 C20 -178.72(19) . . . . ?
C19 C20 C21 C22 179.3(2) . . . . ?
C19 C20 C21 C16 -2.3(3) . . . . ?
C14 C13 C22 C21 -2.6(3) . . . . ?
C1 C13 C22 C21 -178.02(18) . . . . ?
C16 C21 C22 C13 1.8(3) . . . . ?
C20 C21 C22 C13 -179.77(19) . . . . ?
C2 C1 C23 C24 106.0(3) . . . . ?
C13 C1 C23 C24 -81.9(3) . . . . ?
C2 C1 C23 C32 -72.3(3) . . . . ?
C13 C1 C23 C32 99.8(3) . . . . ?
C32 C23 C24 C25 1.4(4) . . . . ?
C1 C23 C24 C25 -176.9(2) . . . . ?
C23 C24 C25 C26 179.3(2) . . . . ?
C23 C24 C25 C30 0.9(4) . . . . ?
C24 C25 C26 C27 -179.4(2) . . . . ?
C30 C25 C26 C27 -0.9(4) . . . . ?
C25 C26 C27 C28 2.2(4) . . . . ?
C26 C27 C28 C29 -2.8(5) . . . . ?
C27 C28 C29 C30 2.1(5) . . . . ?
C28 C29 C30 C31 179.8(3) . . . . ?
C28 C29 C30 C25 -0.9(4) . . . . ?
C24 C25 C30 C29 178.8(2) . . . . ?
C26 C25 C30 C29 0.2(4) . . . . ?
C24 C25 C30 C31 -1.9(4) . . . . ?
C26 C25 C30 C31 179.6(2) . . . . ?
C29 C30 C31 C32 180.0(3) . . . . ?
C25 C30 C31 C32 0.7(4) . . . . ?
C30 C31 C32 C23 1.6(4) . . . . ?
C24 C23 C32 C31 -2.6(4) . . . . ?
C1 C23 C32 C31 175.7(2) . . . . ?
C2 C1 C23' C24' -82(4) . . . . ?
C13 C1 C23' C24' 107(3) . . . . ?
C2 C1 C23' C32' 93(4) . . . . ?
C13 C1 C23' C32' -78(4) . . . . ?
C32' C23' C24' C25' 1(6) . . . . ?
C1 C23' C24' C25' 176(3) . . . . ?
C23' C24' C25' C26' 177(4) . . . . ?
C23' C24' C25' C30' 2(6) . . . . ?
C24' C25' C26' C27' -179(3) . . . . ?
C30' C25' C26' C27' -4(5) . . . . ?
C25' C26' C27' C28' 5(5) . . . . ?
C26' C27' C28' C29' -4(6) . . . . ?
C27' C28' C29' C30' 2(6) . . . . ?
C28' C29' C30' C31' 179(3) . . . . ?
C28' C29' C30' C25' -1(5) . . . . ?
C26' C25' C30' C31' -178(3) . . . . ?
C24' C25' C30' C31' -3(5) . . . . ?
C26' C25' C30' C29' 2(5) . . . . ?
C24' C25' C30' C29' 177(3) . . . . ?
C29' C30' C31' C32' -179(3) . . . . ?
C25' C30' C31' C32' 2(5) . . . . ?
C30' C31' C32' C23' 1(4) . . . . ?
C24' C23' C32' C31' -2(5) . . . . ?
C1 C23' C32' C31' -177(3) . . . . ?
